data_4319604
loop_
_publ_author_name
'Louise Broge'
'Ulla Pretzmann'
'Nicolai Jensen'
'Inger S\/otofte'
'Carl Erik Olsen'
'Johan Springborg'

_publ_section_title
;
 Cobalt(II), Nickel(II), Copper(II), and Zinc(II) Complexes with
 [35]Adamanzane, 1,5,9,13-Tetraazabicyclo[7.7.3]nonadecane, and
 [(2.3)2.21]Adamanzane, 1,5,9,12-Tetraazabicyclo[7.5.2]hexadecane
;
_journal_name_full 'Inorganic Chemistry'
_journal_page_first 2323
_journal_page_last 2334
_journal_paper_doi 10.1021/ic0011157
_journal_volume 40
_journal_year 2001
_chemical_formula_sum 'C15 H32 Cl4 N4 Zn2'
_chemical_formula_weight 540.99
_chemical_name_systematic
; 
 ? 
;
_space_group_IT_number 33
_symmetry_cell_setting orthorhombic
_symmetry_space_group_name_Hall 'P 2c -2n'
_symmetry_space_group_name_H-M 'P n a 21'
_atom_sites_solution_hydrogens geom
_atom_sites_solution_primary direct
_atom_sites_solution_secondary difmap
_audit_creation_method SHELXL
_cell_angle_alpha 90.00
_cell_angle_beta 90.00
_cell_angle_gamma 90.00
_cell_formula_units_Z 4
_cell_length_a 14.067(3)
_cell_length_b 11.916(2)
_cell_length_c 12.600(3)
_cell_measurement_temperature 120(2)
_cell_volume 2112.0(8)
_computing_structure_refinement 'SHELXL-93 (Sheldrick, 1993)'
_computing_structure_solution 'SHELXS-86 (Sheldrick, 1990)'
_diffrn_ambient_temperature 120(2)
_diffrn_radiation_monochromator graphite
_diffrn_radiation_source 'fine-focus sealed tube'
_diffrn_radiation_type MoK\a
_diffrn_radiation_wavelength 0.71073
_diffrn_reflns_av_R_equivalents 0.0232
_diffrn_reflns_av_sigmaI/netI 0.0389
_diffrn_reflns_limit_h_max 15
_diffrn_reflns_limit_h_min -19
_diffrn_reflns_limit_k_max 15
_diffrn_reflns_limit_k_min -16
_diffrn_reflns_limit_l_max 16
_diffrn_reflns_limit_l_min -17
_diffrn_reflns_number 13690
_diffrn_reflns_theta_max 29.70
_diffrn_reflns_theta_min 2.24
_exptl_absorpt_coefficient_mu 2.784
_exptl_crystal_density_diffrn 1.701
_exptl_crystal_F_000 1112
_refine_diff_density_max 0.585
_refine_diff_density_min -0.367
_refine_diff_density_rms 0.066
_refine_ls_abs_structure_details 'Flack H D (1983), Acta Cryst. A39, 876-881'
_refine_ls_abs_structure_Flack 0.038(6)
_refine_ls_extinction_method none
_refine_ls_goodness_of_fit_all 0.979
_refine_ls_goodness_of_fit_obs 0.995
_refine_ls_matrix_type full
_refine_ls_number_parameters 352
_refine_ls_number_reflns 5345
_refine_ls_number_restraints 1
_refine_ls_restrained_S_all 0.979
_refine_ls_restrained_S_obs 0.995
_refine_ls_R_factor_all 0.0246
_refine_ls_R_factor_obs 0.0213
_refine_ls_shift/esd_max 0.246
_refine_ls_shift/esd_mean 0.011
_refine_ls_structure_factor_coef Fsqd
_refine_ls_weighting_details 'w=1/[\s^2^(Fo^2^)+(0.0124P)^2^+0.0000P] where P=(Fo^2^+2Fc^2^)/3'
_refine_ls_weighting_scheme calc
_refine_ls_wR_factor_all 0.0462
_refine_ls_wR_factor_obs 0.0451
_reflns_number_observed 4951
_reflns_number_total 5345
_reflns_observed_criterion >2sigma(I)
_cod_data_source_file ic0011157_9.cif
_cod_data_source_block IC0011157-12
_cod_depositor_comments
;
The following automatic conversions were performed:

'_refine_ls_weighting_scheme' value 'calc
w=1/[\s^2^(Fo^2^)+(0.0124P)^2^+0.0000P] where P=(Fo^2^+2Fc^2^)/3' was
changed to 'calc'. New tag '_refine_ls_weighting_details' was
created. The value of the new tag was set to
'w=1/[\s^2^(Fo^2^)+(0.0124P)^2^+0.0000P] where P=(Fo^2^+2Fc^2^)/3'.

Automatic conversion script
Id: cif_fix_values 3143 2015-03-26 13:38:13Z robertas 
;
_cod_original_cell_volume 2112.1(7)
_cod_database_code 4319604

loop_
_symmetry_equiv_pos_as_xyz
'x, y, z'
'-x, -y, z+1/2'
'x+1/2, -y+1/2, z'
'-x+1/2, y+1/2, z+1/2'

loop_
_atom_site_aniso_label
_atom_site_aniso_U_11
_atom_site_aniso_U_22
_atom_site_aniso_U_33
_atom_site_aniso_U_23
_atom_site_aniso_U_13
_atom_site_aniso_U_12
Zn1 0.01138(10) 0.01035(10) 0.01295(11) -0.00025(11) 0.00132(10) -0.00070(8)
N1 0.0158(9) 0.0137(8) 0.0133(9) -0.0003(7) -0.0029(7) 0.0005(6)
C1 0.0187(11) 0.0122(10) 0.0200(11) 0.0037(8) 0.0023(8) -0.0028(8)
C2 0.0188(11) 0.0148(11) 0.0298(13) 0.0037(9) 0.0037(9) -0.0021(8)
C3 0.0165(10) 0.0153(10) 0.0281(14) -0.0009(9) -0.0018(9) -0.0043(8)
N2 0.0108(8) 0.0141(8) 0.0182(9) 0.0024(6) 0.0016(6) 0.0010(6)
C4 0.0156(11) 0.0215(11) 0.0271(13) -0.0006(9) 0.0077(9) 0.0007(9)
C5 0.0246(12) 0.0162(11) 0.0283(13) -0.0011(9) 0.0084(10) 0.0040(9)
C6 0.0358(14) 0.0136(10) 0.0151(11) -0.0039(8) 0.0065(9) 0.0006(9)
N3 0.0213(9) 0.0134(8) 0.0151(9) -0.0019(7) -0.0050(7) 0.0000(7)
C7 0.0227(11) 0.0121(10) 0.0279(14) -0.0004(9) 0.0010(9) -0.0054(8)
C8 0.0191(11) 0.0160(11) 0.0346(13) 0.0012(9) 0.0050(10) -0.0061(9)
C9 0.0217(11) 0.0199(11) 0.0190(11) 0.0067(9) 0.0065(9) 0.0035(9)
N4 0.0134(8) 0.0189(9) 0.0124(8) -0.0010(7) 0.0016(7) 0.0020(6)
C10 0.0134(10) 0.0204(10) 0.0206(11) 0.0016(9) 0.0054(8) 0.0035(8)
C11 0.0203(11) 0.0152(10) 0.0289(12) 0.0009(9) 0.0091(10) 0.0043(9)
C12 0.0148(10) 0.0189(11) 0.0248(13) 0.0047(8) 0.0006(8) 0.0054(8)
C13 0.0177(11) 0.0234(11) 0.0242(12) 0.0060(10) -0.0031(10) 0.0030(8)
C14 0.0231(12) 0.0320(13) 0.0180(11) -0.0015(10) -0.0083(9) -0.0006(9)
C15 0.0237(12) 0.0246(12) 0.0178(11) -0.0048(9) -0.0007(9) 0.0003(9)
Zn2 0.01659(12) 0.01387(12) 0.01813(12) 0.00238(12) -0.00153(10) -0.00042(9)
Cl1 0.0281(3) 0.0167(2) 0.0176(3) -0.0015(2) -0.0018(2) 0.0008(2)
Cl2 0.0182(2) 0.0153(2) 0.0175(3) 0.0031(2) -0.0036(2) -0.0031(2)
Cl3 0.0375(3) 0.0176(3) 0.0134(2) -0.0001(2) 0.0008(2) -0.0028(2)
Cl4 0.0136(3) 0.0369(3) 0.0794(6) 0.0347(4) -0.0070(3) -0.0033(2)

loop_
_atom_site_label
_atom_site_type_symbol
_atom_site_fract_x
_atom_site_fract_y
_atom_site_fract_z
_atom_site_U_iso_or_equiv
_atom_site_thermal_displace_type
_atom_site_occupancy
_atom_site_calc_flag
_atom_site_refinement_flags
_atom_site_disorder_group
Zn1 Zn 0.73608(2) 0.52094(2) 0.85015(2) 0.01156(5) Uani 1 d . .
N1 N 0.77572(12) 0.37522(15) 0.91341(15) 0.0143(3) Uani 1 d . .
C1 C 0.7017(2) 0.2861(2) 0.8994(2) 0.0169(4) Uani 1 d . .
C2 C 0.6011(2) 0.3270(2) 0.9212(2) 0.0211(5) Uani 1 d . .
C3 C 0.55739(15) 0.3958(2) 0.8313(2) 0.0200(5) Uani 1 d . .
N2 N 0.59443(13) 0.51330(14) 0.82435(14) 0.0144(4) Uani 1 d . .
C4 C 0.5439(2) 0.5821(2) 0.9072(2) 0.0214(5) Uani 1 d . .
C5 C 0.5796(2) 0.7029(2) 0.9219(2) 0.0230(5) Uani 1 d . .
C6 C 0.6744(2) 0.7135(2) 0.9772(2) 0.0215(5) Uani 1 d . .
N3 N 0.75773(13) 0.67168(15) 0.91460(14) 0.0166(4) Uani 1 d . .
C7 C 0.7884(2) 0.7557(2) 0.8337(2) 0.0209(5) Uani 1 d . .
C8 C 0.8592(2) 0.7098(2) 0.7532(2) 0.0232(5) Uani 1 d . .
C9 C 0.8165(2) 0.6365(2) 0.6669(2) 0.0202(5) Uani 1 d . .
N4 N 0.79319(12) 0.52093(14) 0.70295(14) 0.0149(3) Uani 1 d . .
C10 C 0.88343(15) 0.4530(2) 0.7013(2) 0.0182(4) Uani 1 d . .
C11 C 0.8780(2) 0.3378(2) 0.7530(2) 0.0215(5) Uani 1 d . .
C12 C 0.87007(15) 0.3371(2) 0.8725(2) 0.0195(5) Uani 1 d . .
C13 C 0.5763(2) 0.5663(2) 0.7192(2) 0.0218(4) Uani 1 d . .
C14 C 0.6239(2) 0.5119(2) 0.6234(2) 0.0244(5) Uani 1 d . .
C15 C 0.7243(2) 0.4639(2) 0.6303(2) 0.0220(5) Uani 1 d . .
Zn2 Zn 0.84060(2) 0.51247(2) 0.21182(2) 0.01620(6) Uani 1 d . .
Cl1 Cl 0.90166(4) 0.35533(4) 0.13341(4) 0.02079(11) Uani 1 d . .
Cl2 Cl 0.89078(4) 0.67177(4) 0.12410(4) 0.01698(10) Uani 1 d . .
Cl3 Cl 0.88919(4) 0.51232(4) 0.38235(4) 0.02281(12) Uani 1 d . .
Cl4 Cl 0.68012(4) 0.50604(6) 0.18859(7) 0.0433(2) Uani 1 d . .
H1 H 0.7843(16) 0.3819(20) 0.9763(20) 0.014(6) Uiso 1 d . .
H11 H 0.7057(15) 0.2590(19) 0.8298(18) 0.011(4) Uiso 1 d . .
H12 H 0.7154(15) 0.2228(20) 0.9437(18) 0.011(4) Uiso 1 d . .
H21 H 0.5951(17) 0.3685(22) 0.9921(22) 0.027(7) Uiso 1 d . .
H22 H 0.5610(18) 0.2572(21) 0.9266(21) 0.025(7) Uiso 1 d . .
H31 H 0.4892(16) 0.4010(18) 0.8352(18) 0.012(5) Uiso 1 d . .
H32 H 0.5665(17) 0.3655(21) 0.7623(21) 0.023(7) Uiso 1 d . .
H41 H 0.5514(20) 0.5443(23) 0.9727(23) 0.029(7) Uiso 1 d . .
H42 H 0.4744(20) 0.5813(24) 0.8871(21) 0.035(8) Uiso 1 d . .
H51 H 0.5794(15) 0.7456(20) 0.8540(21) 0.022(6) Uiso 1 d . .
H52 H 0.5332(18) 0.7385(21) 0.9685(21) 0.029(7) Uiso 1 d . .
H61 H 0.6741(18) 0.6795(25) 1.0346(24) 0.032(8) Uiso 1 d . .
H62 H 0.6839(17) 0.7925(22) 0.9899(21) 0.026(7) Uiso 1 d . .
H3 H 0.8090(18) 0.6626(21) 0.9630(21) 0.023(7) Uiso 1 d . .
H71 H 0.7266(17) 0.7817(21) 0.8000(20) 0.019(6) Uiso 1 d . .
H72 H 0.8119(20) 0.8103(26) 0.8695(25) 0.047(9) Uiso 1 d . .
H81 H 0.9100(16) 0.6747(19) 0.7894(19) 0.013(4) Uiso 1 d . .
H82 H 0.8882(15) 0.7737(19) 0.7209(19) 0.013(4) Uiso 1 d . .
H91 H 0.7600(20) 0.6703(26) 0.6428(23) 0.038(8) Uiso 1 d . .
H92 H 0.8649(16) 0.6307(20) 0.6021(20) 0.018(6) Uiso 1 d . .
H101 H 0.9356(18) 0.4938(18) 0.7323(21) 0.019(6) Uiso 1 d . .
H102 H 0.9040(17) 0.4471(23) 0.6269(23) 0.027(7) Uiso 1 d . .
H111 H 0.8286(19) 0.2940(23) 0.7228(24) 0.031(7) Uiso 1 d . .
H112 H 0.9338(19) 0.2996(24) 0.7332(24) 0.037(8) Uiso 1 d . .
H121 H 0.9167(17) 0.3913(21) 0.9029(19) 0.020(6) Uiso 1 d . .
H122 H 0.8783(17) 0.2667(21) 0.8978(18) 0.017(6) Uiso 1 d . .
H131 H 0.5084(20) 0.5625(23) 0.7078(23) 0.032(7) Uiso 1 d . .
H132 H 0.5973(17) 0.6463(22) 0.7217(22) 0.027(7) Uiso 1 d . .
H141 H 0.5833(17) 0.4535(22) 0.5973(20) 0.019(6) Uiso 1 d . .
H142 H 0.6255(19) 0.5661(26) 0.5730(24) 0.035(8) Uiso 1 d . .
H151 H 0.7207(17) 0.3790(25) 0.6561(20) 0.028(7) Uiso 1 d . .
H152 H 0.7533(20) 0.4551(28) 0.5561(26) 0.044(9) Uiso 1 d . .

loop_
_atom_type_symbol
_atom_type_description
_atom_type_scat_dispersion_real
_atom_type_scat_dispersion_imag
_atom_type_scat_source
C C 0.0033 0.0016 'International Tables Vol C Tables 4.2.6.8 and 6.1.1.4'
H H 0.0000 0.0000 'International Tables Vol C Tables 4.2.6.8 and 6.1.1.4'
N N 0.0061 0.0033 'International Tables Vol C Tables 4.2.6.8 and 6.1.1.4'
Cl Cl 0.1484 0.1585 'International Tables Vol C Tables 4.2.6.8 and 6.1.1.4'
Zn Zn 0.2839 1.4301 'International Tables Vol C Tables 4.2.6.8 and 6.1.1.4'

loop_
_geom_angle_atom_site_label_1
_geom_angle_atom_site_label_2
_geom_angle_atom_site_label_3
_geom_angle
_geom_angle_site_symmetry_1
_geom_angle_site_symmetry_3
_geom_angle_publ_flag
N1 Zn1 N3 125.44(8) . . ?
N1 Zn1 N2 107.54(7) . . ?
N3 Zn1 N2 104.86(7) . . ?
N1 Zn1 N4 104.84(7) . . ?
N3 Zn1 N4 108.24(7) . . ?
N2 Zn1 N4 104.14(7) . . ?
C12 N1 C1 111.2(2) . . ?
C12 N1 Zn1 112.07(13) . . ?
C1 N1 Zn1 112.11(13) . . ?
N1 C1 C2 113.5(2) . . ?
C1 C2 C3 114.3(2) . . ?
N2 C3 C2 113.9(2) . . ?
C13 N2 C3 112.9(2) . . ?
C13 N2 C4 107.7(2) . . ?
C3 N2 C4 107.7(2) . . ?
C13 N2 Zn1 107.02(13) . . ?
C3 N2 Zn1 112.08(13) . . ?
C4 N2 Zn1 109.26(14) . . ?
N2 C4 C5 116.1(2) . . ?
C6 C5 C4 115.0(2) . . ?
N3 C6 C5 114.9(2) . . ?
C7 N3 C6 111.3(2) . . ?
C7 N3 Zn1 111.73(14) . . ?
C6 N3 Zn1 113.22(14) . . ?
N3 C7 C8 113.7(2) . . ?
C9 C8 C7 115.1(2) . . ?
N4 C9 C8 113.6(2) . . ?
C9 N4 C15 112.1(2) . . ?
C9 N4 C10 107.9(2) . . ?
C15 N4 C10 107.0(2) . . ?
C9 N4 Zn1 111.59(13) . . ?
C15 N4 Zn1 107.72(13) . . ?
C10 N4 Zn1 110.37(13) . . ?
N4 C10 C11 115.9(2) . . ?
C12 C11 C10 115.9(2) . . ?
N1 C12 C11 114.0(2) . . ?
N2 C13 C14 116.6(2) . . ?
C13 C14 C15 121.4(2) . . ?
N4 C15 C14 117.6(2) . . ?
Cl3 Zn2 Cl4 115.02(3) . . ?
Cl3 Zn2 Cl1 107.31(2) . . ?
Cl4 Zn2 Cl1 106.83(3) . . ?
Cl3 Zn2 Cl2 111.37(2) . . ?
Cl4 Zn2 Cl2 105.63(2) . . ?
Cl1 Zn2 Cl2 110.61(3) . . ?

loop_
_geom_bond_atom_site_label_1
_geom_bond_atom_site_label_2
_geom_bond_distance
_geom_bond_site_symmetry_2
_geom_bond_publ_flag
Zn1 N1 1.990(2) . ?
Zn1 N3 1.995(2) . ?
Zn1 N2 2.021(2) . ?
Zn1 N4 2.021(2) . ?
N1 C12 1.494(3) . ?
N1 C1 1.498(3) . ?
C1 C2 1.521(3) . ?
C2 C3 1.527(3) . ?
C3 N2 1.497(3) . ?
N2 C13 1.490(3) . ?
N2 C4 1.505(3) . ?
C4 C5 1.536(3) . ?
C5 C6 1.510(4) . ?
C6 N3 1.498(3) . ?
N3 C7 1.493(3) . ?
C7 C8 1.523(3) . ?
C8 C9 1.519(3) . ?
C9 N4 1.487(3) . ?
N4 C15 1.496(3) . ?
N4 C10 1.506(3) . ?
C10 C11 1.521(3) . ?
C11 C12 1.510(3) . ?
C13 C14 1.525(3) . ?
C14 C15 1.526(3) . ?
Zn2 Cl3 2.2548(7) . ?
Zn2 Cl4 2.2775(8) . ?
Zn2 Cl1 2.2848(7) . ?
Zn2 Cl2 2.3073(6) . ?
